data_4029829
loop_
_publ_author_name
'Gopi, Elumalai'
'Namboothiri, Irishi N. N.'

_publ_section_title
;
 One-Pot Regioselective Synthesis of meta-Terphenyls via [3 + 3]
 Annulation of Nitroallylic Acetates with Alkylidenemalononitriles.
;
_journal_issue 16
_journal_name_full 'The Journal of organic chemistry'
_journal_page_first 7468
_journal_page_last 7476
_journal_paper_doi 10.1021/jo501193h
_journal_volume 79
_journal_year 2014
_chemical_formula_moiety 'C20 H14 Br N O3'
_chemical_formula_sum 'C20 H14 Br N O3'
_chemical_formula_weight 396.23
_chemical_name_systematic
; 
 ? 
;
_space_group_IT_number 14
_symmetry_cell_setting monoclinic
_symmetry_space_group_name_Hall '-P 2yn'
_symmetry_space_group_name_H-M 'P 1 21/n 1'
_atom_sites_solution_hydrogens geom
_atom_sites_solution_primary direct
_atom_sites_solution_secondary difmap
_audit_creation_method SHELXL-97
_cell_angle_alpha 90.00
_cell_angle_beta 97.206(10)
_cell_angle_gamma 90.00
_cell_formula_units_Z 4
_cell_length_a 7.446(3)
_cell_length_b 7.600(3)
_cell_length_c 29.561(11)
_cell_measurement_reflns_used 2203
_cell_measurement_temperature 100(2)
_cell_measurement_theta_max 25.3
_cell_measurement_theta_min 3.0
_cell_volume 1659.6(11)
_computing_cell_refinement 'CrystalClear-SM Expert 2.1 b24 (Rigaku, 2012)'
_computing_data_collection 'CrystalClear-SM Expert 2.1 b24 (Rigaku, 2012)'
_computing_data_reduction 'Bruker SAINT, SADABS and XPREP'
_computing_molecular_graphics 'Bruker SHELXTL'
_computing_publication_material 'Bruker SHELXTL'
_computing_structure_refinement 'SHELXL-97 (Sheldrick, 2008)'
_computing_structure_solution 'SHELXS-97 (Sheldrick, 2008)'
_diffrn_ambient_temperature 100(2)
_diffrn_measured_fraction_theta_full 0.994
_diffrn_measured_fraction_theta_max 0.994
_diffrn_measurement_device_type 'Rigaku Saturn724'
_diffrn_measurement_method '\w scans'
_diffrn_radiation_monochromator Confocal
_diffrn_radiation_source MicroMax003_Mo
_diffrn_radiation_type MoK\a
_diffrn_radiation_wavelength 0.71073
_diffrn_reflns_av_R_equivalents 0.0752
_diffrn_reflns_av_sigmaI/netI 0.0739
_diffrn_reflns_limit_h_max 8
_diffrn_reflns_limit_h_min -8
_diffrn_reflns_limit_k_max 5
_diffrn_reflns_limit_k_min -9
_diffrn_reflns_limit_l_max 34
_diffrn_reflns_limit_l_min -35
_diffrn_reflns_number 11437
_diffrn_reflns_theta_full 25.34
_diffrn_reflns_theta_max 25.34
_diffrn_reflns_theta_min 3.02
_exptl_absorpt_coefficient_mu 2.496
_exptl_absorpt_correction_T_max 0.7709
_exptl_absorpt_correction_T_min 0.5214
_exptl_absorpt_correction_type numerical
_exptl_absorpt_process_details 'NUMABS (Rigaku, 1999)'
_exptl_crystal_colour yellow
_exptl_crystal_density_diffrn 1.586
_exptl_crystal_density_method 'not measured'
_exptl_crystal_description needle
_exptl_crystal_F_000 800
_exptl_crystal_size_max 0.30
_exptl_crystal_size_mid 0.20
_exptl_crystal_size_min 0.11
_refine_diff_density_max 0.883
_refine_diff_density_min -0.575
_refine_diff_density_rms 0.096
_refine_ls_extinction_method none
_refine_ls_goodness_of_fit_ref 0.987
_refine_ls_hydrogen_treatment constr
_refine_ls_matrix_type full
_refine_ls_number_parameters 227
_refine_ls_number_reflns 3001
_refine_ls_number_restraints 0
_refine_ls_restrained_S_all 0.987
_refine_ls_R_factor_all 0.0513
_refine_ls_R_factor_gt 0.0403
_refine_ls_shift/su_max 0.002
_refine_ls_shift/su_mean 0.000
_refine_ls_structure_factor_coef Fsqd
_refine_ls_weighting_details 'calc w=1/[\s^2^(Fo^2^)+(0.0367P)^2^+0.0000P] where P=(Fo^2^+2Fc^2^)/3'
_refine_ls_weighting_scheme calc
_refine_ls_wR_factor_gt 0.0876
_refine_ls_wR_factor_ref 0.0920
_reflns_number_gt 2261
_reflns_number_total 3001
_reflns_threshold_expression >2sigma(I)
_cod_data_source_file jo501193h_si_002.cif
_cod_data_source_block gopi
_cod_depositor_comments
;
The following automatic conversions were performed:

'_symmetry_cell_setting' value 'Monoclinic' changed to 'monoclinic'
according to
/usr/data/users/saulius/crontab/automatic-downloads/rss-feeds/ACS/lib/dictionaries/cif_core.dic
dictionary named 'cif_core.dic' version 2.4.2 from 2011-04-26.

Automatic conversion script
Id: cif_fix_values 2281 2013-09-26 08:29:07Z andrius 

 Adding full bibliography for 4029829.cif.
;
_cod_original_sg_symbol_H-M P2(1)/n
_cod_database_code 4029829

loop_
_symmetry_equiv_pos_as_xyz
'x, y, z'
'-x+1/2, y+1/2, -z+1/2'
'-x, -y, -z'
'x-1/2, -y-1/2, z-1/2'

loop_
_atom_site_label
_atom_site_type_symbol
_atom_site_fract_x
_atom_site_fract_y
_atom_site_fract_z
_atom_site_U_iso_or_equiv
_atom_site_adp_type
_atom_site_occupancy
_atom_site_symmetry_multiplicity
_atom_site_calc_flag
_atom_site_refinement_flags
Br1 Br 0.71346(4) 0.03605(5) 0.919750(12) 0.02817(13) Uani 1 1 d .
O1 O 0.5159(3) 0.1496(3) 0.56028(8) 0.0253(6) Uani 1 1 d .
O2 O 1.2451(3) -0.1709(3) 0.65641(8) 0.0286(6) Uani 1 1 d .
O3 O 1.0899(3) -0.1240(3) 0.58764(8) 0.0226(5) Uani 1 1 d .
N1 N 1.1831(3) -0.1750(3) 0.75865(10) 0.0212(6) Uani 1 1 d .
C1 C 0.9537(4) -0.0355(4) 0.65139(12) 0.0170(7) Uani 1 1 d .
C2 C 0.9420(4) -0.0339(4) 0.69796(11) 0.0148(7) Uani 1 1 d .
C3 C 0.7886(4) 0.0352(4) 0.71519(12) 0.0152(7) Uani 1 1 d .
C4 C 0.6467(4) 0.0985(4) 0.68330(11) 0.0168(7) Uani 1 1 d .
H4A H 0.5406 0.1431 0.6940 0.020 Uiso 1 1 calc R
C5 C 0.6566(4) 0.0981(4) 0.63704(12) 0.0173(7) Uani 1 1 d .
C6 C 0.8116(4) 0.0321(4) 0.62035(12) 0.0169(7) Uani 1 1 d .
H6A H 0.8205 0.0330 0.5886 0.020 Uiso 1 1 calc R
C7 C 0.7695(4) 0.0393(4) 0.76397(12) 0.0161(7) Uani 1 1 d .
C8 C 0.6096(4) -0.0171(4) 0.77971(12) 0.0172(7) Uani 1 1 d .
H8A H 0.5123 -0.0567 0.7583 0.021 Uiso 1 1 calc R
C9 C 0.5892(4) -0.0169(4) 0.82506(13) 0.0206(8) Uani 1 1 d .
H9A H 0.4799 -0.0574 0.8349 0.025 Uiso 1 1 calc R
C10 C 0.7303(4) 0.0433(4) 0.85658(11) 0.0167(7) Uani 1 1 d .
C11 C 0.8891(4) 0.1080(4) 0.84191(12) 0.0198(8) Uani 1 1 d .
H11A H 0.9834 0.1537 0.8633 0.024 Uiso 1 1 calc R
C12 C 0.9076(4) 0.1050(4) 0.79622(11) 0.0171(7) Uani 1 1 d .
H12A H 1.0158 0.1481 0.7863 0.021 Uiso 1 1 calc R
C13 C 0.5051(4) 0.1670(4) 0.60571(12) 0.0194(7) Uani 1 1 d .
C14 C 0.3502(4) 0.2488(4) 0.61235(13) 0.0244(8) Uani 1 1 d .
H14A H 0.3109 0.2773 0.6408 0.029 Uiso 1 1 calc R
C15 C 0.2575(4) 0.2838(4) 0.56845(14) 0.0302(9) Uani 1 1 d .
H15A H 0.1428 0.3393 0.5619 0.036 Uiso 1 1 calc R
C16 C 0.3610(4) 0.2244(4) 0.53784(14) 0.0330(10) Uani 1 1 d .
H16A H 0.3322 0.2324 0.5057 0.040 Uiso 1 1 calc R
C17 C 1.0831(4) -0.1131(4) 0.73079(11) 0.0164(7) Uani 1 1 d .
C18 C 1.1128(4) -0.1159(4) 0.63273(12) 0.0179(7) Uani 1 1 d .
C19 C 1.2325(4) -0.2132(4) 0.56708(12) 0.0226(8) Uani 1 1 d .
H19A H 1.2547 -0.3313 0.5808 0.027 Uiso 1 1 calc R
H19B H 1.3463 -0.1447 0.5723 0.027 Uiso 1 1 calc R
C20 C 1.1713(4) -0.2290(5) 0.51713(13) 0.0335(9) Uani 1 1 d .
H20A H 1.2627 -0.2932 0.5025 0.050 Uiso 1 1 calc R
H20B H 1.1550 -0.1113 0.5037 0.050 Uiso 1 1 calc R
H20C H 1.0562 -0.2930 0.5124 0.050 Uiso 1 1 calc R

loop_
_atom_site_aniso_label
_atom_site_aniso_U_11
_atom_site_aniso_U_22
_atom_site_aniso_U_33
_atom_site_aniso_U_23
_atom_site_aniso_U_13
_atom_site_aniso_U_12
Br1 0.0357(2) 0.0287(2) 0.0213(2) 0.00328(17) 0.00787(15) 0.00696(15)
O1 0.0237(11) 0.0272(14) 0.0229(15) 0.0055(11) -0.0058(10) -0.0015(10)
O2 0.0201(11) 0.0384(15) 0.0274(16) 0.0020(12) 0.0028(10) 0.0112(10)
O3 0.0211(11) 0.0224(13) 0.0246(15) -0.0035(11) 0.0034(10) 0.0019(9)
N1 0.0137(13) 0.0231(15) 0.0266(18) 0.0007(13) 0.0012(12) 0.0011(11)
C1 0.0144(15) 0.0098(15) 0.026(2) 0.0012(15) -0.0003(13) -0.0003(12)
C2 0.0129(14) 0.0097(14) 0.0207(19) 0.0016(14) -0.0023(12) -0.0013(12)
C3 0.0135(15) 0.0074(14) 0.024(2) -0.0001(15) -0.0013(13) -0.0025(12)
C4 0.0138(14) 0.0117(15) 0.024(2) -0.0004(14) -0.0008(13) 0.0007(12)
C5 0.0153(15) 0.0069(15) 0.028(2) -0.0011(14) -0.0025(13) -0.0016(12)
C6 0.0195(15) 0.0102(15) 0.020(2) -0.0011(14) -0.0020(13) -0.0041(13)
C7 0.0151(15) 0.0078(15) 0.025(2) 0.0033(14) -0.0001(13) 0.0042(12)
C8 0.0143(15) 0.0085(16) 0.028(2) -0.0001(14) -0.0003(14) 0.0024(12)
C9 0.0187(16) 0.0136(17) 0.031(2) 0.0036(15) 0.0066(14) 0.0032(12)
C10 0.0224(16) 0.0111(15) 0.0169(19) 0.0013(14) 0.0036(13) 0.0055(13)
C11 0.0195(16) 0.0127(16) 0.026(2) 0.0005(15) -0.0009(14) 0.0021(13)
C12 0.0151(15) 0.0122(16) 0.023(2) 0.0009(14) -0.0011(13) -0.0010(12)
C13 0.0197(16) 0.0114(16) 0.025(2) 0.0013(15) -0.0052(14) -0.0053(13)
C14 0.0208(16) 0.0175(17) 0.033(2) -0.0017(16) -0.0025(15) 0.0007(14)
C15 0.0251(18) 0.0182(19) 0.044(3) 0.0044(17) -0.0087(17) 0.0001(15)
C16 0.0305(19) 0.029(2) 0.035(3) 0.0106(18) -0.0131(17) -0.0019(16)
C17 0.0153(15) 0.0122(16) 0.022(2) -0.0022(15) 0.0043(14) -0.0038(13)
C18 0.0206(16) 0.0133(16) 0.020(2) -0.0032(15) 0.0024(14) -0.0049(13)
C19 0.0195(15) 0.0234(19) 0.025(2) -0.0069(16) 0.0056(14) 0.0008(14)
C20 0.035(2) 0.040(2) 0.026(2) -0.0071(18) 0.0074(16) 0.0001(17)

loop_
_atom_type_symbol
_atom_type_description
_atom_type_scat_dispersion_real
_atom_type_scat_dispersion_imag
_atom_type_scat_source
C C 0.0033 0.0016 'International Tables Vol C Tables 4.2.6.8 and 6.1.1.4'
H H 0.0000 0.0000 'International Tables Vol C Tables 4.2.6.8 and 6.1.1.4'
N N 0.0061 0.0033 'International Tables Vol C Tables 4.2.6.8 and 6.1.1.4'
O O 0.0106 0.0060 'International Tables Vol C Tables 4.2.6.8 and 6.1.1.4'
Br Br -0.2901 2.4595 'International Tables Vol C Tables 4.2.6.8 and 6.1.1.4'

loop_
_geom_angle_atom_site_label_1
_geom_angle_atom_site_label_2
_geom_angle_atom_site_label_3
_geom_angle
C13 O1 C16 106.6(3)
C18 O3 C19 115.7(2)
C2 C1 C6 120.5(3)
C2 C1 C18 121.2(3)
C6 C1 C18 118.2(3)
C1 C2 C3 121.0(3)
C1 C2 C17 121.5(3)
C3 C2 C17 117.4(3)
C2 C3 C4 117.3(3)
C2 C3 C7 123.1(3)
C4 C3 C7 119.5(3)
C5 C4 C3 122.2(3)
C5 C4 H4A 118.9
C3 C4 H4A 118.9
C4 C5 C6 119.9(3)
C4 C5 C13 119.6(3)
C6 C5 C13 120.5(3)
C5 C6 C1 119.0(3)
C5 C6 H6A 120.5
C1 C6 H6A 120.5
C8 C7 C12 117.7(3)
C8 C7 C3 120.8(3)
C12 C7 C3 121.5(3)
C9 C8 C7 122.0(3)
C9 C8 H8A 119.0
C7 C8 H8A 119.0
C8 C9 C10 119.3(3)
C8 C9 H9A 120.3
C10 C9 H9A 120.3
C9 C10 C11 120.3(3)
C9 C10 Br1 121.0(2)
C11 C10 Br1 118.7(2)
C12 C11 C10 119.4(3)
C12 C11 H11A 120.3
C10 C11 H11A 120.3
C11 C12 C7 121.2(3)
C11 C12 H12A 119.4
C7 C12 H12A 119.4
C14 C13 O1 110.3(3)
C14 C13 C5 132.8(3)
O1 C13 C5 116.9(3)
C13 C14 C15 106.3(3)
C13 C14 H14A 126.8
C15 C14 H14A 126.8
C16 C15 C14 107.5(3)
C16 C15 H15A 126.3
C14 C15 H15A 126.3
C15 C16 O1 109.4(4)
C15 C16 H16A 125.3
O1 C16 H16A 125.3
N1 C17 C2 174.6(3)
O2 C18 O3 124.0(3)
O2 C18 C1 123.5(3)
O3 C18 C1 112.4(3)
O3 C19 C20 107.6(3)
O3 C19 H19A 110.2
C20 C19 H19A 110.2
O3 C19 H19B 110.2
C20 C19 H19B 110.2
H19A C19 H19B 108.5
C19 C20 H20A 109.5
C19 C20 H20B 109.5
H20A C20 H20B 109.5
C19 C20 H20C 109.5
H20A C20 H20C 109.5
H20B C20 H20C 109.5

loop_
_geom_bond_atom_site_label_1
_geom_bond_atom_site_label_2
_geom_bond_distance
Br1 C10 1.888(3)
O1 C13 1.362(4)
O1 C16 1.379(4)
O2 C18 1.209(4)
O3 C18 1.324(4)
O3 C19 1.455(4)
N1 C17 1.140(4)
C1 C2 1.390(4)
C1 C6 1.407(4)
C1 C18 1.499(4)
C2 C3 1.409(4)
C2 C17 1.467(4)
C3 C4 1.410(4)
C3 C7 1.467(5)
C4 C5 1.379(4)
C4 H4A 0.9500
C5 C6 1.404(4)
C5 C13 1.464(4)
C6 H6A 0.9500
C7 C8 1.398(4)
C7 C12 1.403(4)
C8 C9 1.368(5)
C8 H8A 0.9500
C9 C10 1.391(4)
C9 H9A 0.9500
C10 C11 1.399(4)
C11 C12 1.375(4)
C11 H11A 0.9500
C12 H12A 0.9500
C13 C14 1.346(4)
C14 C15 1.417(5)
C14 H14A 0.9500
C15 C16 1.339(5)
C15 H15A 0.9500
C16 H16A 0.9500
C19 C20 1.495(5)
C19 H19A 0.9900
C19 H19B 0.9900
C20 H20A 0.9800
C20 H20B 0.9800
C20 H20C 0.9800

loop_
_geom_hbond_atom_site_label_D
_geom_hbond_atom_site_label_H
_geom_hbond_atom_site_label_A
_geom_hbond_distance_DH
_geom_hbond_distance_HA
_geom_hbond_distance_DA
_geom_hbond_angle_DHA
_geom_hbond_site_symmetry_A
C8 H8A N1 0.95 2.61 3.380(4) 138.1 1_455
C19 H19B O1 0.99 2.61 3.493(4) 147.9 1_655
C11 H11A O2 0.95 2.55 3.196(4) 125.4 2_756

loop_
_geom_torsion_atom_site_label_1
_geom_torsion_atom_site_label_2
_geom_torsion_atom_site_label_3
_geom_torsion_atom_site_label_4
_geom_torsion
C6 C1 C2 C3 -0.1(4)
C18 C1 C2 C3 -177.3(3)
C6 C1 C2 C17 176.2(3)
C18 C1 C2 C17 -1.0(4)
C1 C2 C3 C4 1.4(4)
C17 C2 C3 C4 -175.1(3)
C1 C2 C3 C7 179.8(3)
C17 C2 C3 C7 3.3(4)
C2 C3 C4 C5 -1.5(4)
C7 C3 C4 C5 -180.0(3)
C3 C4 C5 C6 0.3(4)
C3 C4 C5 C13 -179.5(3)
C4 C5 C6 C1 1.0(4)
C13 C5 C6 C1 -179.1(3)
C2 C1 C6 C5 -1.2(4)
C18 C1 C6 C5 176.1(3)
C2 C3 C7 C8 -132.8(3)
C4 C3 C7 C8 45.6(4)
C2 C3 C7 C12 49.3(4)
C4 C3 C7 C12 -132.3(3)
C12 C7 C8 C9 -3.0(4)
C3 C7 C8 C9 179.1(3)
C7 C8 C9 C10 0.9(4)
C8 C9 C10 C11 2.0(4)
C8 C9 C10 Br1 -177.0(2)
C9 C10 C11 C12 -2.6(4)
Br1 C10 C11 C12 176.3(2)
C10 C11 C12 C7 0.5(5)
C8 C7 C12 C11 2.3(4)
C3 C7 C12 C11 -179.8(3)
C16 O1 C13 C14 0.1(3)
C16 O1 C13 C5 -179.5(3)
C4 C5 C13 C14 5.9(5)
C6 C5 C13 C14 -174.0(3)
C4 C5 C13 O1 -174.6(3)
C6 C5 C13 O1 5.5(4)
O1 C13 C14 C15 0.4(3)
C5 C13 C14 C15 180.0(3)
C13 C14 C15 C16 -0.9(4)
C14 C15 C16 O1 1.0(4)
C13 O1 C16 C15 -0.7(4)
C1 C2 C17 N1 -160(3)
C3 C2 C17 N1 16(4)
C19 O3 C18 O2 3.0(4)
C19 O3 C18 C1 -175.3(2)
C2 C1 C18 O2 -6.0(5)
C6 C1 C18 O2 176.8(3)
C2 C1 C18 O3 172.4(3)
C6 C1 C18 O3 -4.9(4)
C18 O3 C19 C20 172.8(3)
